data_7161200
loop_
_publ_author_name
'Bhedi, Dharmveer'
'Thirumoorthi, Ramalingam'

_publ_section_title
;
 Temperature-Directed in situ Generation of Fluorobenzyl Radicals:
 Utilization for the Complete Fluorobenzylation of Tri-, and
 Tetramethylbenzenes
;
_journal_name_full 'Organic &amp; Biomolecular Chemistry'
_journal_paper_doi 10.1039/D5OB01908G
_journal_year 2026
_chemical_formula_moiety '2(C26 H28 F2 O2), 0.5(C6 H14)'
_chemical_formula_sum 'C55 H63 F4 O4'
_chemical_formula_weight 864.05
_space_group_crystal_system monoclinic
_space_group_IT_number 14
_space_group_name_Hall '-P 2yn'
_space_group_name_H-M_alt 'P 1 21/n 1'
_atom_sites_solution_hydrogens mixed
_audit_creation_method SHELXL-2016/4
_audit_update_record
;
2025-11-13 deposited with the CCDC.	2026-06-04 downloaded from the CCDC.
;
_cell_angle_alpha 90
_cell_angle_beta 94.496(2)
_cell_angle_gamma 90
_cell_formula_units_Z 4
_cell_length_a 8.9527(2)
_cell_length_b 12.9658(3)
_cell_length_c 39.4592(6)
_cell_measurement_reflns_used 6213
_cell_measurement_temperature 100(2)
_cell_measurement_theta_max 77.1660
_cell_measurement_theta_min 3.5700
_cell_volume 4566.29(16)
_computing_cell_refinement 'CrysAlisPro 1.171.43.108a (Rigaku OD, 2024)'
_computing_data_collection 'CrysAlisPro 1.171.43.108a (Rigaku OD, 2024)'
_computing_data_reduction 'CrysAlisPro 1.171.43.108a (Rigaku OD, 2024)'
_computing_structure_refinement 'SHELXL-2016/4 (Sheldrick, 2016)'
_diffrn_ambient_temperature 100(2)
_diffrn_measured_fraction_theta_full 0.998
_diffrn_measured_fraction_theta_max 0.950
_diffrn_measurement_device_type 'XtaLAB Synergy, Dualflex, HyPix'
_diffrn_radiation_type CuK\a
_diffrn_radiation_wavelength 1.54184
_diffrn_reflns_av_R_equivalents 0.0592
_diffrn_reflns_av_unetI/netI 0.0572
_diffrn_reflns_Laue_measured_fraction_full 0.998
_diffrn_reflns_Laue_measured_fraction_max 0.950
_diffrn_reflns_limit_h_max 10
_diffrn_reflns_limit_h_min -11
_diffrn_reflns_limit_k_max 7
_diffrn_reflns_limit_k_min -16
_diffrn_reflns_limit_l_max 44
_diffrn_reflns_limit_l_min -50
_diffrn_reflns_number 31857
_diffrn_reflns_point_group_measured_fraction_full 0.998
_diffrn_reflns_point_group_measured_fraction_max 0.950
_diffrn_reflns_theta_full 67.684
_diffrn_reflns_theta_max 78.277
_diffrn_reflns_theta_min 2.246
_diffrn_source 'micro-focus sealed X-ray tube'
_exptl_absorpt_coefficient_mu 0.718
_exptl_absorpt_correction_T_max 0.925
_exptl_absorpt_correction_T_min 0.912
_exptl_absorpt_correction_type multi-scan
_exptl_absorpt_process_details
;
CrysAlisPro 1.171.43.108a (Rigaku Oxford Diffraction, 2024)
Empirical absorption correction using spherical harmonics,
implemented in SCALE3 ABSPACK scaling algorithm.
;
_exptl_crystal_colour colorless
_exptl_crystal_density_diffrn 1.257
_exptl_crystal_description needle
_exptl_crystal_F_000 1844
_exptl_crystal_size_max 0.130
_exptl_crystal_size_mid 0.120
_exptl_crystal_size_min 0.110
_refine_diff_density_max 0.922
_refine_diff_density_min -0.432
_refine_diff_density_rms 0.109
_refine_ls_extinction_method none
_refine_ls_goodness_of_fit_ref 1.065
_refine_ls_hydrogen_treatment mixed
_refine_ls_matrix_type full
_refine_ls_number_parameters 578
_refine_ls_number_reflns 9299
_refine_ls_number_restraints 7
_refine_ls_restrained_S_all 1.064
_refine_ls_R_factor_all 0.1055
_refine_ls_R_factor_gt 0.0752
_refine_ls_shift/su_max 0.000
_refine_ls_shift/su_mean 0.000
_refine_ls_structure_factor_coef Fsqd
_refine_ls_weighting_details 'w=1/[\s^2^(Fo^2^)+(0.1086P)^2^+6.1100P] where P=(Fo^2^+2Fc^2^)/3'
_refine_ls_weighting_scheme calc
_refine_ls_wR_factor_gt 0.2103
_refine_ls_wR_factor_ref 0.2327
_reflns_Friedel_coverage 0.000
_reflns_number_gt 7043
_reflns_number_total 9299
_reflns_threshold_expression 'I > 2\s(I)'
_cod_data_source_file d5ob01908g2.cif
_cod_data_source_block 4ea
_cod_original_sg_symbol_H-M 'P 21/n'
_cod_database_code 7161200
_shelx_shelxl_version_number 2016/4
_shelx_space_group_comment
;
The symmetry employed for this shelxl refinement is uniquely defined
by the following loop, which should always be used as a source of
symmetry information in preference to the above space-group names.
They are only intended as comments.
;
_shelx_estimated_absorpt_t_min 0.912
_shelx_estimated_absorpt_t_max 0.925

loop_
_space_group_symop_operation_xyz
'x, y, z'
'-x+1/2, y+1/2, -z+1/2'
'-x, -y, -z'
'x-1/2, -y-1/2, z-1/2'

loop_
_atom_site_label
_atom_site_type_symbol
_atom_site_fract_x
_atom_site_fract_y
_atom_site_fract_z
_atom_site_U_iso_or_equiv
_atom_site_adp_type
_atom_site_occupancy
_atom_site_site_symmetry_order
_atom_site_calc_flag
_atom_site_refinement_flags_posn
_atom_site_refinement_flags_adp
_atom_site_refinement_flags_occupancy
_atom_site_disorder_assembly
_atom_site_disorder_group
C1 C 0.1974(3) 0.2938(2) 0.31928(7) 0.0259(6) Uani 1 1 d . . . . .
C2 C 0.2329(3) 0.1906(2) 0.32678(7) 0.0271(6) Uani 1 1 d . . . . .
C3 C 0.3333(3) 0.1660(2) 0.35446(8) 0.0294(6) Uani 1 1 d . . . . .
C4 C 0.4005(3) 0.2457(2) 0.37485(7) 0.0290(6) Uani 1 1 d . . . . .
C5 C 0.3731(3) 0.3488(2) 0.36599(7) 0.0273(6) Uani 1 1 d . . . . .
C6 C 0.2700(3) 0.3733(2) 0.33832(7) 0.0255(6) Uani 1 1 d . . . . .
C7 C 0.2347(4) 0.4844(2) 0.32944(8) 0.0318(6) Uani 1 1 d . . . . .
H7A H 0.294385 0.529828 0.345062 0.048 Uiso 1 1 calc R U . . .
H7B H 0.258886 0.498099 0.306068 0.048 Uiso 1 1 calc R U . . .
H7C H 0.127910 0.497442 0.331437 0.048 Uiso 1 1 calc R U . . .
C8 C 0.1609(4) 0.1056(2) 0.30474(8) 0.0325(6) Uani 1 1 d . . . . .
H8A H 0.094028 0.136107 0.286593 0.049 Uiso 1 1 calc R U . . .
H8B H 0.238960 0.065409 0.294697 0.049 Uiso 1 1 calc R U . . .
H8C H 0.103072 0.060274 0.318687 0.049 Uiso 1 1 calc R U . . .
C9 C 0.3711(4) 0.0549(3) 0.36338(9) 0.0391(7) Uani 1 1 d . . . . .
H9A H 0.442889 0.052815 0.383427 0.059 Uiso 1 1 calc R U . . .
H9B H 0.279551 0.018107 0.368281 0.059 Uiso 1 1 calc R U . . .
H9C H 0.415163 0.021746 0.344188 0.059 Uiso 1 1 calc R U . . .
C10 C 0.5005(4) 0.2178(3) 0.40632(9) 0.0409(8) Uani 1 1 d . . . . .
C11 C 0.4546(3) 0.4345(3) 0.38579(8) 0.0324(6) Uani 1 1 d . . . . .
H11A H 0.478832 0.489122 0.369579 0.039 Uiso 1 1 calc R U . . .
H11B H 0.550677 0.406697 0.396105 0.039 Uiso 1 1 calc R U . . .
C12 C 0.3713(3) 0.4838(2) 0.41382(7) 0.0280(6) Uani 1 1 d . . . . .
C13 C 0.2176(3) 0.4687(2) 0.41621(7) 0.0297(6) Uani 1 1 d . . . . .
H13 H 0.161792 0.426434 0.400151 0.036 Uiso 1 1 calc R U . . .
C14 C 0.1479(3) 0.5159(2) 0.44211(7) 0.0311(6) Uani 1 1 d . . . . .
C15 C 0.2238(4) 0.5765(2) 0.46670(7) 0.0309(6) Uani 1 1 d . . . . .
C16 C 0.3751(4) 0.5937(2) 0.46376(8) 0.0345(7) Uani 1 1 d . . . . .
H16 H 0.430076 0.636957 0.479677 0.041 Uiso 1 1 calc R U . . .
C17 C 0.4465(4) 0.5478(3) 0.43754(8) 0.0348(7) Uani 1 1 d . . . . .
H17 H 0.550131 0.560779 0.435857 0.042 Uiso 1 1 calc R U . . .
C18 C 0.2271(5) 0.6618(3) 0.52011(9) 0.0504(9) Uani 1 1 d . . . . .
H18A H 0.158481 0.684898 0.536734 0.076 Uiso 1 1 calc R U . . .
H18B H 0.298864 0.612421 0.530897 0.076 Uiso 1 1 calc R U . . .
H18C H 0.281219 0.721250 0.511872 0.076 Uiso 1 1 calc R U . . .
C19 C 0.0795(3) 0.3185(2) 0.29072(7) 0.0292(6) Uani 1 1 d . . . . .
H19A H -0.006376 0.271131 0.292402 0.035 Uiso 1 1 calc R U . . .
H19B H 0.042831 0.389540 0.293996 0.035 Uiso 1 1 calc R U . . .
C20 C 0.1324(3) 0.3101(2) 0.25525(7) 0.0255(6) Uani 1 1 d . . . . .
C21 C 0.2746(3) 0.3443(2) 0.24799(7) 0.0260(6) Uani 1 1 d . . . . .
H21 H 0.340706 0.373589 0.265386 0.031 Uiso 1 1 calc R U . . .
C22 C 0.3177(3) 0.3352(2) 0.21552(7) 0.0262(6) Uani 1 1 d . . . . .
C23 C 0.2271(3) 0.2924(2) 0.18906(7) 0.0274(6) Uani 1 1 d . . . . .
C24 C 0.0857(3) 0.2582(2) 0.19606(8) 0.0306(6) Uani 1 1 d . . . . .
H24 H 0.020516 0.228307 0.178616 0.037 Uiso 1 1 calc R U . . .
C25 C 0.0402(3) 0.2683(2) 0.22899(7) 0.0283(6) Uani 1 1 d . . . . .
H25 H -0.057181 0.245617 0.233491 0.034 Uiso 1 1 calc R U . . .
C26 C 0.1844(4) 0.2576(3) 0.12981(8) 0.0411(8) Uani 1 1 d . . . . .
H26A H 0.238197 0.254909 0.109143 0.062 Uiso 1 1 calc R U . . .
H26B H 0.140926 0.189811 0.133932 0.062 Uiso 1 1 calc R U . . .
H26C H 0.104217 0.309100 0.126994 0.062 Uiso 1 1 calc R U . . .
C27 C -0.3014(3) 1.0927(2) 0.31587(7) 0.0256(6) Uani 1 1 d . . . . .
C28 C -0.2762(3) 1.1969(2) 0.32404(7) 0.0270(6) Uani 1 1 d . . . . .
C29 C -0.1790(3) 1.2241(2) 0.35219(7) 0.0276(6) Uani 1 1 d . . . . .
C30 C -0.1040(3) 1.1469(2) 0.37180(7) 0.0285(6) Uani 1 1 d . . . . .
C31 C -0.1212(3) 1.0425(2) 0.36221(7) 0.0276(6) Uani 1 1 d . . . . .
C32 C -0.2224(3) 1.0154(2) 0.33463(7) 0.0268(6) Uani 1 1 d . . . . .
C33 C -0.2493(4) 0.9030(2) 0.32529(8) 0.0315(6) Uani 1 1 d . . . . .
H33A H -0.186021 0.859135 0.340694 0.047 Uiso 1 1 calc R U . . .
H33B H -0.354916 0.885910 0.327295 0.047 Uiso 1 1 calc R U . . .
H33C H -0.224494 0.891375 0.301841 0.047 Uiso 1 1 calc R U . . .
C34 C -0.3539(4) 1.2803(2) 0.30216(8) 0.0325(6) Uani 1 1 d . . . . .
H34A H -0.417276 1.248236 0.283709 0.049 Uiso 1 1 calc R U . . .
H34B H -0.416009 1.322529 0.316117 0.049 Uiso 1 1 calc R U . . .
H34C H -0.278521 1.323981 0.292533 0.049 Uiso 1 1 calc R U . . .
C35 C -0.1550(4) 1.3360(2) 0.36189(9) 0.0367(7) Uani 1 1 d . . . . .
H35A H -0.084024 1.340566 0.382050 0.055 Uiso 1 1 calc R U . . .
H35B H -0.114605 1.373211 0.343010 0.055 Uiso 1 1 calc R U . . .
H35C H -0.250730 1.366865 0.366904 0.055 Uiso 1 1 calc R U . . .
C36 C -0.0032(4) 1.1766(3) 0.40315(8) 0.0383(7) Uani 1 1 d . . . . .
H36A H 0.040429 1.114152 0.413880 0.058 Uiso 1 1 calc R U . . .
H36B H 0.077271 1.221689 0.396458 0.058 Uiso 1 1 calc R U . . .
H36C H -0.062269 1.212909 0.419281 0.058 Uiso 1 1 calc R U . . .
C37 C -0.4152(3) 1.0645(2) 0.28692(7) 0.0288(6) Uani 1 1 d . . . . .
H37A H -0.504409 1.109002 0.288197 0.035 Uiso 1 1 calc R U . . .
H37B H -0.447275 0.992288 0.290056 0.035 Uiso 1 1 calc R U . . .
C38 C -0.3596(3) 1.0750(2) 0.25171(7) 0.0260(6) Uani 1 1 d . . . . .
C39 C -0.2158(3) 1.0412(2) 0.24499(7) 0.0262(6) Uani 1 1 d . . . . .
H39 H -0.150550 1.012279 0.262636 0.031 Uiso 1 1 calc R U . . .
C40 C -0.1704(3) 1.0503(2) 0.21277(7) 0.0266(6) Uani 1 1 d . . . . .
C41 C -0.2599(3) 1.0931(2) 0.18588(7) 0.0279(6) Uani 1 1 d . . . . .
C42 C -0.4006(3) 1.1277(2) 0.19266(7) 0.0287(6) Uani 1 1 d . . . . .
H42 H -0.464473 1.157961 0.175031 0.034 Uiso 1 1 calc R U . . .
C43 C -0.4491(3) 1.1183(2) 0.22513(8) 0.0289(6) Uani 1 1 d . . . . .
H43 H -0.546342 1.142172 0.229250 0.035 Uiso 1 1 calc R U . . .
C44 C -0.2964(4) 1.1272(3) 0.12650(8) 0.0395(7) Uani 1 1 d . . . . .
H44A H -0.240687 1.128005 0.106088 0.059 Uiso 1 1 calc R U . . .
H44B H -0.378873 1.077506 0.123443 0.059 Uiso 1 1 calc R U . . .
H44C H -0.336912 1.196066 0.130280 0.059 Uiso 1 1 calc R U . . .
C45 C -0.0300(3) 0.9599(2) 0.38120(8) 0.0320(6) Uani 1 1 d . . . . .
H45A H 0.058829 0.993044 0.393156 0.038 Uiso 1 1 calc R U . . .
H45B H 0.006841 0.911477 0.364341 0.038 Uiso 1 1 calc R U . . .
C46 C -0.1098(3) 0.8978(2) 0.40701(7) 0.0298(6) Uani 1 1 d . . . . .
C47 C -0.2647(4) 0.9040(3) 0.40941(8) 0.0331(7) Uani 1 1 d . . . . .
H47 H -0.323922 0.949063 0.394899 0.040 Uiso 1 1 calc R U . . .
C48 C -0.3305(3) 0.8443(3) 0.43302(8) 0.0332(7) Uani 1 1 d . . . . .
C49 C -0.2503(4) 0.7784(2) 0.45510(8) 0.0340(7) Uani 1 1 d . . . . .
C50 C -0.0975(4) 0.7712(2) 0.45244(8) 0.0359(7) Uani 1 1 d . . . . .
H50 H -0.038879 0.725846 0.466961 0.043 Uiso 1 1 calc R U . . .
C51 C -0.0298(4) 0.8299(2) 0.42864(8) 0.0337(7) Uani 1 1 d . . . . .
H51 H 0.075093 0.823408 0.427084 0.040 Uiso 1 1 calc R U . . .
C52 C -0.2441(5) 0.6666(3) 0.50297(10) 0.0516(10) Uani 1 1 d . . . . .
H52A H -0.311999 0.632900 0.517829 0.077 Uiso 1 1 calc R U . . .
H52B H -0.186707 0.614087 0.491712 0.077 Uiso 1 1 calc R U . . .
H52C H -0.175106 0.711811 0.516552 0.077 Uiso 1 1 calc R U . . .
C53 C 0.8325(15) 1.0406(14) 0.4933(4) 0.136(6) Uiso 0.55 1 d D . P A 1
C54 C 0.6866(11) 1.0191(14) 0.5062(4) 0.131(5) Uiso 0.55 1 d D . P A 1
C55 C 0.5308(12) 1.0304(11) 0.4923(3) 0.104(4) Uiso 0.55 1 d D . P A 1
C55A C 0.6165(14) 0.9875(13) 0.5104(4) 0.100(4) Uiso 0.45 1 d D . P B 2
C53A C 0.9156(17) 0.9964(19) 0.5052(6) 0.149(8) Uiso 0.45 1 d D . P B 2
C54A C 0.7760(12) 0.9870(17) 0.5220(4) 0.138(7) Uiso 0.45 1 d D . P B 2
F1 F -0.0010(2) 0.49921(17) 0.44424(5) 0.0444(5) Uani 1 1 d . . . . .
F2 F 0.45626(19) 0.36799(14) 0.20879(4) 0.0334(4) Uani 1 1 d . . . . .
F3 F -0.03128(19) 1.01725(13) 0.20657(4) 0.0331(4) Uani 1 1 d . . . . .
F4 F -0.4811(2) 0.85053(17) 0.43482(5) 0.0431(5) Uani 1 1 d . . . . .
O1 O 0.1437(3) 0.61332(19) 0.49223(6) 0.0395(5) Uani 1 1 d . . . . .
O2 O 0.2862(3) 0.28539(17) 0.15810(5) 0.0346(5) Uani 1 1 d . . . . .
O3 O -0.1985(2) 1.09795(17) 0.15514(5) 0.0328(5) Uani 1 1 d . . . . .
O4 O -0.3291(3) 0.72625(19) 0.47795(6) 0.0412(6) Uani 1 1 d . . . . .
H10A H 0.594(6) 0.200(4) 0.4015(12) 0.070(15) Uiso 1 1 d . . . . .
H10B H 0.456(6) 0.165(4) 0.4196(13) 0.073(15) Uiso 1 1 d . . . . .
H10C H 0.513(5) 0.275(4) 0.4198(13) 0.066(14) Uiso 1 1 d . . . . .

loop_
_atom_site_aniso_label
_atom_site_aniso_U_11
_atom_site_aniso_U_22
_atom_site_aniso_U_33
_atom_site_aniso_U_23
_atom_site_aniso_U_13
_atom_site_aniso_U_12
C1 0.0251(13) 0.0274(14) 0.0260(13) 0.0010(11) 0.0070(11) 0.0004(11)
C2 0.0265(14) 0.0268(14) 0.0292(14) 0.0001(11) 0.0097(11) -0.0008(11)
C3 0.0264(14) 0.0290(15) 0.0343(15) 0.0058(12) 0.0120(12) 0.0017(12)
C4 0.0251(14) 0.0361(16) 0.0262(13) 0.0038(12) 0.0060(11) 0.0012(12)
C5 0.0262(14) 0.0302(14) 0.0262(13) -0.0025(11) 0.0067(11) -0.0018(11)
C6 0.0252(14) 0.0253(14) 0.0269(13) 0.0006(11) 0.0074(11) 0.0011(11)
C7 0.0354(16) 0.0269(15) 0.0337(15) -0.0011(12) 0.0057(12) 0.0011(12)
C8 0.0353(16) 0.0272(15) 0.0356(15) -0.0035(12) 0.0066(12) -0.0057(12)
C9 0.0397(18) 0.0320(17) 0.0464(18) 0.0100(14) 0.0085(14) 0.0064(14)
C10 0.0359(18) 0.053(2) 0.0331(17) 0.0087(16) 0.0006(14) 0.0005(16)
C11 0.0274(14) 0.0382(17) 0.0319(15) -0.0041(13) 0.0046(12) -0.0039(12)
C12 0.0313(15) 0.0267(14) 0.0260(13) 0.0017(11) 0.0019(11) -0.0021(11)
C13 0.0321(15) 0.0314(15) 0.0254(13) -0.0011(12) 0.0009(11) -0.0031(12)
C14 0.0278(14) 0.0358(16) 0.0297(14) 0.0033(12) 0.0025(11) 0.0001(12)
C15 0.0361(16) 0.0281(15) 0.0288(14) -0.0024(12) 0.0037(12) 0.0030(12)
C16 0.0373(17) 0.0327(16) 0.0331(15) -0.0056(13) 0.0010(13) -0.0035(13)
C17 0.0314(15) 0.0379(17) 0.0353(16) -0.0033(13) 0.0042(12) -0.0077(13)
C18 0.054(2) 0.057(2) 0.0402(19) -0.0169(17) 0.0033(16) 0.0022(18)
C19 0.0258(14) 0.0324(15) 0.0295(14) -0.0004(12) 0.0024(11) 0.0006(12)
C20 0.0258(14) 0.0224(13) 0.0281(13) 0.0027(11) 0.0011(11) 0.0006(11)
C21 0.0251(14) 0.0220(13) 0.0305(14) 0.0004(11) 0.0000(11) 0.0000(11)
C22 0.0259(14) 0.0212(13) 0.0316(14) 0.0040(11) 0.0032(11) 0.0002(11)
C23 0.0347(15) 0.0198(13) 0.0276(14) 0.0032(11) 0.0017(11) 0.0004(11)
C24 0.0341(16) 0.0275(15) 0.0295(14) -0.0002(12) -0.0020(12) -0.0023(12)
C25 0.0253(14) 0.0266(14) 0.0327(14) 0.0030(12) 0.0006(11) -0.0032(11)
C26 0.053(2) 0.0411(19) 0.0283(15) -0.0010(13) 0.0001(14) -0.0011(15)
C27 0.0251(13) 0.0237(13) 0.0291(13) 0.0006(11) 0.0090(11) -0.0015(11)
C28 0.0277(14) 0.0221(13) 0.0325(14) 0.0004(11) 0.0104(11) 0.0026(11)
C29 0.0265(14) 0.0270(14) 0.0306(14) -0.0013(11) 0.0103(11) -0.0011(11)
C30 0.0286(14) 0.0316(15) 0.0265(13) -0.0022(11) 0.0095(11) -0.0030(12)
C31 0.0266(14) 0.0309(15) 0.0266(13) 0.0034(11) 0.0091(11) 0.0008(11)
C32 0.0269(14) 0.0252(14) 0.0292(13) 0.0014(11) 0.0087(11) 0.0001(11)
C33 0.0369(16) 0.0229(14) 0.0356(15) 0.0009(12) 0.0080(12) -0.0016(12)
C34 0.0379(17) 0.0250(14) 0.0353(15) 0.0032(12) 0.0069(13) 0.0040(12)
C35 0.0398(18) 0.0286(16) 0.0425(17) -0.0101(13) 0.0091(14) -0.0051(13)
C36 0.0344(17) 0.0471(19) 0.0336(16) -0.0038(14) 0.0029(13) -0.0018(14)
C37 0.0267(14) 0.0270(14) 0.0333(15) 0.0027(12) 0.0047(11) -0.0005(11)
C38 0.0281(14) 0.0197(13) 0.0299(14) 0.0002(11) 0.0014(11) -0.0018(10)
C39 0.0287(14) 0.0208(13) 0.0289(14) 0.0011(11) 0.0005(11) 0.0003(11)
C40 0.0268(14) 0.0193(13) 0.0339(14) -0.0031(11) 0.0035(11) -0.0008(11)
C41 0.0357(15) 0.0206(13) 0.0273(13) -0.0024(11) 0.0023(11) -0.0035(11)
C42 0.0334(15) 0.0229(13) 0.0286(14) -0.0019(11) -0.0042(11) -0.0010(11)
C43 0.0269(14) 0.0243(14) 0.0350(15) -0.0010(12) -0.0005(11) 0.0011(11)
C44 0.055(2) 0.0370(18) 0.0261(14) -0.0001(13) -0.0007(14) 0.0022(15)
C45 0.0269(14) 0.0353(16) 0.0340(15) 0.0050(13) 0.0038(12) 0.0029(12)
C46 0.0305(15) 0.0298(15) 0.0289(14) -0.0009(12) 0.0003(11) 0.0002(12)
C47 0.0334(16) 0.0366(16) 0.0289(14) 0.0059(12) -0.0011(12) 0.0027(13)
C48 0.0308(15) 0.0371(16) 0.0312(15) 0.0021(13) -0.0001(12) -0.0012(13)
C49 0.0425(17) 0.0297(15) 0.0291(14) 0.0042(12) -0.0025(13) -0.0068(13)
C50 0.0427(18) 0.0291(15) 0.0346(16) 0.0041(13) -0.0055(13) 0.0051(13)
C51 0.0332(16) 0.0336(16) 0.0337(15) 0.0019(13) -0.0005(12) 0.0033(13)
C52 0.057(2) 0.051(2) 0.046(2) 0.0258(18) 0.0016(17) -0.0010(18)
F1 0.0303(10) 0.0648(13) 0.0386(10) -0.0102(9) 0.0065(8) -0.0022(9)
F2 0.0276(9) 0.0375(10) 0.0356(9) 0.0021(7) 0.0060(7) -0.0058(7)
F3 0.0286(9) 0.0326(9) 0.0387(9) 0.0008(7) 0.0069(7) 0.0059(7)
F4 0.0324(10) 0.0592(13) 0.0378(10) 0.0106(9) 0.0030(8) -0.0010(9)
O1 0.0417(13) 0.0458(13) 0.0311(11) -0.0093(10) 0.0030(9) 0.0080(10)
O2 0.0401(12) 0.0380(12) 0.0260(10) 0.0004(9) 0.0036(9) -0.0013(10)
O3 0.0386(12) 0.0340(11) 0.0261(10) -0.0002(8) 0.0039(8) -0.0008(9)
O4 0.0434(13) 0.0413(13) 0.0379(12) 0.0138(10) -0.0017(10) -0.0093(10)

loop_
_atom_type_symbol
_atom_type_description
_atom_type_scat_dispersion_real
_atom_type_scat_dispersion_imag
_atom_type_scat_source
C C 0.0181 0.0091 'International Tables Vol C Tables 4.2.6.8 and 6.1.1.4'
H H 0.0000 0.0000 'International Tables Vol C Tables 4.2.6.8 and 6.1.1.4'
F F 0.0727 0.0534 'International Tables Vol C Tables 4.2.6.8 and 6.1.1.4'
O O 0.0492 0.0322 'International Tables Vol C Tables 4.2.6.8 and 6.1.1.4'

loop_
_geom_angle_atom_site_label_1
_geom_angle_atom_site_label_2
_geom_angle_atom_site_label_3
_geom_angle
_geom_angle_site_symmetry_1
_geom_angle_site_symmetry_3
_geom_angle_publ_flag
C2 C1 C6 120.0(3) . . ?
C2 C1 C19 119.5(3) . . ?
C6 C1 C19 120.5(3) . . ?
C3 C2 C1 120.3(3) . . ?
C3 C2 C8 120.1(3) . . ?
C1 C2 C8 119.6(3) . . ?
C2 C3 C4 119.8(3) . . ?
C2 C3 C9 121.1(3) . . ?
C4 C3 C9 119.0(3) . . ?
C5 C4 C3 119.8(3) . . ?
C5 C4 C10 120.9(3) . . ?
C3 C4 C10 119.3(3) . . ?
C4 C5 C6 120.0(3) . . ?
C4 C5 C11 120.4(3) . . ?
C6 C5 C11 119.6(3) . . ?
C1 C6 C5 119.7(3) . . ?
C1 C6 C7 119.8(3) . . ?
C5 C6 C7 120.5(3) . . ?
C6 C7 H7A 109.5 . . ?
C6 C7 H7B 109.5 . . ?
H7A C7 H7B 109.5 . . ?
C6 C7 H7C 109.5 . . ?
H7A C7 H7C 109.5 . . ?
H7B C7 H7C 109.5 . . ?
C2 C8 H8A 109.5 . . ?
C2 C8 H8B 109.5 . . ?
H8A C8 H8B 109.5 . . ?
C2 C8 H8C 109.5 . . ?
H8A C8 H8C 109.5 . . ?
H8B C8 H8C 109.5 . . ?
C3 C9 H9A 109.5 . . ?
C3 C9 H9B 109.5 . . ?
H9A C9 H9B 109.5 . . ?
C3 C9 H9C 109.5 . . ?
H9A C9 H9C 109.5 . . ?
H9B C9 H9C 109.5 . . ?
C4 C10 H10A 113(3) . . ?
C4 C10 H10B 112(3) . . ?
H10A C10 H10B 111(4) . . ?
C4 C10 H10C 109(3) . . ?
H10A C10 H10C 105(4) . . ?
H10B C10 H10C 107(4) . . ?
C5 C11 C12 116.1(2) . . ?
C5 C11 H11A 108.3 . . ?
C12 C11 H11A 108.3 . . ?
C5 C11 H11B 108.3 . . ?
C12 C11 H11B 108.3 . . ?
H11A C11 H11B 107.4 . . ?
C17 C12 C13 117.8(3) . . ?
C17 C12 C11 120.1(3) . . ?
C13 C12 C11 122.0(3) . . ?
C14 C13 C12 119.4(3) . . ?
C14 C13 H13 120.3 . . ?
C12 C13 H13 120.3 . . ?
F1 C14 C13 118.5(3) . . ?
F1 C14 C15 118.5(3) . . ?
C13 C14 C15 123.0(3) . . ?
O1 C15 C14 117.2(3) . . ?
O1 C15 C16 125.3(3) . . ?
C14 C15 C16 117.5(3) . . ?
C15 C16 C17 120.2(3) . . ?
C15 C16 H16 119.9 . . ?
C17 C16 H16 119.9 . . ?
C12 C17 C16 122.0(3) . . ?
C12 C17 H17 119.0 . . ?
C16 C17 H17 119.0 . . ?
O1 C18 H18A 109.5 . . ?
O1 C18 H18B 109.5 . . ?
H18A C18 H18B 109.5 . . ?
O1 C18 H18C 109.5 . . ?
H18A C18 H18C 109.5 . . ?
H18B C18 H18C 109.5 . . ?
C20 C19 C1 114.9(2) . . ?
C20 C19 H19A 108.5 . . ?
C1 C19 H19A 108.5 . . ?
C20 C19 H19B 108.5 . . ?
C1 C19 H19B 108.5 . . ?
H19A C19 H19B 107.5 . . ?
C25 C20 C21 118.0(3) . . ?
C25 C20 C19 120.5(3) . . ?
C21 C20 C19 121.4(3) . . ?
C22 C21 C20 119.4(3) . . ?
C22 C21 H21 120.3 . . ?
C20 C21 H21 120.3 . . ?
F2 C22 C21 119.0(3) . . ?
F2 C22 C23 117.9(2) . . ?
C21 C22 C23 123.1(3) . . ?
O2 C23 C22 116.9(3) . . ?
O2 C23 C24 125.3(3) . . ?
C22 C23 C24 117.8(3) . . ?
C23 C24 C25 119.5(3) . . ?
C23 C24 H24 120.3 . . ?
C25 C24 H24 120.3 . . ?
C20 C25 C24 122.2(3) . . ?
C20 C25 H25 118.9 . . ?
C24 C25 H25 118.9 . . ?
O2 C26 H26A 109.5 . . ?
O2 C26 H26B 109.5 . . ?
H26A C26 H26B 109.5 . . ?
O2 C26 H26C 109.5 . . ?
H26A C26 H26C 109.5 . . ?
H26B C26 H26C 109.5 . . ?
C32 C27 C28 120.1(3) . . ?
C32 C27 C37 120.4(3) . . ?
C28 C27 C37 119.5(3) . . ?
C29 C28 C27 120.2(3) . . ?
C29 C28 C34 120.0(3) . . ?
C27 C28 C34 119.8(3) . . ?
C28 C29 C30 119.9(3) . . ?
C28 C29 C35 120.6(3) . . ?
C30 C29 C35 119.5(3) . . ?
C29 C30 C31 119.9(3) . . ?
C29 C30 C36 119.7(3) . . ?
C31 C30 C36 120.4(3) . . ?
C32 C31 C30 119.9(3) . . ?
C32 C31 C45 119.9(3) . . ?
C30 C31 C45 120.2(3) . . ?
C27 C32 C31 119.8(3) . . ?
C27 C32 C33 119.6(3) . . ?
C31 C32 C33 120.6(3) . . ?
C32 C33 H33A 109.5 . . ?
C32 C33 H33B 109.5 . . ?
H33A C33 H33B 109.5 . . ?
C32 C33 H33C 109.5 . . ?
H33A C33 H33C 109.5 . . ?
H33B C33 H33C 109.5 . . ?
C28 C34 H34A 109.5 . . ?
C28 C34 H34B 109.5 . . ?
H34A C34 H34B 109.5 . . ?
C28 C34 H34C 109.5 . . ?
H34A C34 H34C 109.5 . . ?
H34B C34 H34C 109.5 . . ?
C29 C35 H35A 109.5 . . ?
C29 C35 H35B 109.5 . . ?
H35A C35 H35B 109.5 . . ?
C29 C35 H35C 109.5 . . ?
H35A C35 H35C 109.5 . . ?
H35B C35 H35C 109.5 . . ?
C30 C36 H36A 109.5 . . ?
C30 C36 H36B 109.5 . . ?
H36A C36 H36B 109.5 . . ?
C30 C36 H36C 109.5 . . ?
H36A C36 H36C 109.5 . . ?
H36B C36 H36C 109.5 . . ?
C27 C37 C38 114.8(2) . . ?
C27 C37 H37A 108.6 . . ?
C38 C37 H37A 108.6 . . ?
C27 C37 H37B 108.6 . . ?
C38 C37 H37B 108.6 . . ?
H37A C37 H37B 107.5 . . ?
C43 C38 C39 117.8(3) . . ?
C43 C38 C37 121.1(3) . . ?
C39 C38 C37 121.1(3) . . ?
C40 C39 C38 119.4(3) . . ?
C40 C39 H39 120.3 . . ?
C38 C39 H39 120.3 . . ?
F3 C40 C39 118.9(3) . . ?
F3 C40 C41 118.0(2) . . ?
C39 C40 C41 123.1(3) . . ?
O3 C41 C42 126.2(3) . . ?
O3 C41 C40 116.4(3) . . ?
C42 C41 C40 117.4(3) . . ?
C41 C42 C43 120.3(3) . . ?
C41 C42 H42 119.8 . . ?
C43 C42 H42 119.8 . . ?
C38 C43 C42 121.9(3) . . ?
C38 C43 H43 119.0 . . ?
C42 C43 H43 119.0 . . ?
O3 C44 H44A 109.5 . . ?
O3 C44 H44B 109.5 . . ?
H44A C44 H44B 109.5 . . ?
O3 C44 H44C 109.5 . . ?
H44A C44 H44C 109.5 . . ?
H44B C44 H44C 109.5 . . ?
C31 C45 C46 116.3(2) . . ?
C31 C45 H45A 108.2 . . ?
C46 C45 H45A 108.2 . . ?
C31 C45 H45B 108.2 . . ?
C46 C45 H45B 108.2 . . ?
H45A C45 H45B 107.4 . . ?
C51 C46 C47 117.5(3) . . ?
C51 C46 C45 120.1(3) . . ?
C47 C46 C45 122.3(3) . . ?
C48 C47 C46 119.4(3) . . ?
C48 C47 H47 120.3 . . ?
C46 C47 H47 120.3 . . ?
F4 C48 C47 118.7(3) . . ?
F4 C48 C49 118.3(3) . . ?
C47 C48 C49 123.0(3) . . ?
O4 C49 C48 116.9(3) . . ?
O4 C49 C50 125.5(3) . . ?
C48 C49 C50 117.6(3) . . ?
C49 C50 C51 120.1(3) . . ?
C49 C50 H50 119.9 . . ?
C51 C50 H50 119.9 . . ?
C50 C51 C46 122.3(3) . . ?
C50 C51 H51 118.8 . . ?
C46 C51 H51 118.8 . . ?
O4 C52 H52A 109.5 . . ?
O4 C52 H52B 109.5 . . ?
H52A C52 H52B 109.5 . . ?
O4 C52 H52C 109.5 . . ?
H52A C52 H52C 109.5 . . ?
H52B C52 H52C 109.5 . . ?
C55a C54a C53 134.4(14) . . ?
C55a C55a C54 102.3(17) 3_676 . ?
C54Ab C53Ab C53A 168(2) . 3_776 ?
C55Ab C54Ab C53A 134.7(14) . . ?
C15 O1 C18 116.7(3) . . ?
C23 O2 C26 116.4(2) . . ?
C41 O3 C44 116.7(2) . . ?
C49 O4 C52 116.7(3) . . ?

loop_
_geom_bond_atom_site_label_1
_geom_bond_atom_site_label_2
_geom_bond_distance
_geom_bond_site_symmetry_2
_geom_bond_publ_flag
C1 C2 1.401(4) . ?
C1 C6 1.405(4) . ?
C1 C19 1.517(4) . ?
C2 C3 1.396(4) . ?
C2 C8 1.517(4) . ?
C3 C4 1.414(4) . ?
C3 C9 1.515(4) . ?
C4 C5 1.398(4) . ?
C4 C10 1.517(4) . ?
C5 C6 1.410(4) . ?
C5 C11 1.513(4) . ?
C6 C7 1.510(4) . ?
C7 H7A 0.9800 . ?
C7 H7B 0.9800 . ?
C7 H7C 0.9800 . ?
C8 H8A 0.9800 . ?
C8 H8B 0.9800 . ?
C8 H8C 0.9800 . ?
C9 H9A 0.9800 . ?
C9 H9B 0.9800 . ?
C9 H9C 0.9800 . ?
C10 H10A 0.90(5) . ?
C10 H10B 0.96(5) . ?
C10 H10C 0.91(5) . ?
C11 C12 1.523(4) . ?
C11 H11A 0.9900 . ?
C11 H11B 0.9900 . ?
C12 C17 1.386(4) . ?
C12 C13 1.400(4) . ?
C13 C14 1.382(4) . ?
C13 H13 0.9500 . ?
C14 F1 1.359(4) . ?
C14 C15 1.385(4) . ?
C15 O1 1.367(4) . ?
C15 C16 1.387(5) . ?
C16 C17 1.392(4) . ?
C16 H16 0.9500 . ?
C17 H17 0.9500 . ?
C18 O1 1.426(4) . ?
C18 H18A 0.9800 . ?
C18 H18B 0.9800 . ?
C18 H18C 0.9800 . ?
C19 C20 1.516(4) . ?
C19 H19A 0.9900 . ?
C19 H19B 0.9900 . ?
C20 C25 1.383(4) . ?
C20 C21 1.399(4) . ?
C21 C22 1.372(4) . ?
C21 H21 0.9500 . ?
C22 F2 1.357(3) . ?
C22 C23 1.387(4) . ?
C23 O2 1.372(3) . ?
C23 C24 1.389(4) . ?
C24 C25 1.398(4) . ?
C24 H24 0.9500 . ?
C25 H25 0.9500 . ?
C26 O2 1.431(4) . ?
C26 H26A 0.9800 . ?
C26 H26B 0.9800 . ?
C26 H26C 0.9800 . ?
C27 C32 1.404(4) . ?
C27 C28 1.404(4) . ?
C27 C37 1.514(4) . ?
C28 C29 1.401(4) . ?
C28 C34 1.518(4) . ?
C29 C30 1.403(4) . ?
C29 C35 1.513(4) . ?
C30 C31 1.411(4) . ?
C30 C36 1.522(4) . ?
C31 C32 1.405(4) . ?
C31 C45 1.509(4) . ?
C32 C33 1.518(4) . ?
C33 H33A 0.9800 . ?
C33 H33B 0.9800 . ?
C33 H33C 0.9800 . ?
C34 H34A 0.9800 . ?
C34 H34B 0.9800 . ?
C34 H34C 0.9800 . ?
C35 H35A 0.9800 . ?
C35 H35B 0.9800 . ?
C35 H35C 0.9800 . ?
C36 H36A 0.9800 . ?
C36 H36B 0.9800 . ?
C36 H36C 0.9800 . ?
C37 C38 1.518(4) . ?
C37 H37A 0.9900 . ?
C37 H37B 0.9900 . ?
C38 C43 1.388(4) . ?
C38 C39 1.405(4) . ?
C39 C40 1.370(4) . ?
C39 H39 0.9500 . ?
C40 F3 1.357(3) . ?
C40 C41 1.394(4) . ?
C41 O3 1.372(3) . ?
C41 C42 1.383(4) . ?
C42 C43 1.390(4) . ?
C42 H42 0.9500 . ?
C43 H43 0.9500 . ?
C44 O3 1.426(4) . ?
C44 H44A 0.9800 . ?
C44 H44B 0.9800 . ?
C44 H44C 0.9800 . ?
C45 C46 1.520(4) . ?
C45 H45A 0.9900 . ?
C45 H45B 0.9900 . ?
C46 C51 1.386(4) . ?
C46 C47 1.399(4) . ?
C47 C48 1.379(4) . ?
C47 H47 0.9500 . ?
C48 F4 1.358(4) . ?
C48 C49 1.381(4) . ?
C49 O4 1.367(4) . ?
C49 C50 1.383(5) . ?
C50 C51 1.385(5) . ?
C50 H50 0.9500 . ?
C51 H51 0.9500 . ?
C52 O4 1.426(4) . ?
C52 H52A 0.9800 . ?
C52 H52B 0.9800 . ?
C52 H52C 0.9800 . ?
C53a C54 1.465(10) . ?
C54a C55 1.465(10) . ?
C55a C55 1.16(2) 3_676 ?
C55Ab C54A 1.465(10) . ?
C53Ab C54A 1.465(10) . ?
C53Ab C53A 1.60(3) 3_776 ?

loop_
_geom_torsion_atom_site_label_1
_geom_torsion_atom_site_label_2
_geom_torsion_atom_site_label_3
_geom_torsion_atom_site_label_4
_geom_torsion
_geom_torsion_site_symmetry_1
_geom_torsion_site_symmetry_2
_geom_torsion_site_symmetry_3
_geom_torsion_site_symmetry_4
_geom_torsion_publ_flag
C6 C1 C2 C3 4.0(4) . . . . ?
C19 C1 C2 C3 -175.5(2) . . . . ?
C6 C1 C2 C8 -176.3(2) . . . . ?
C19 C1 C2 C8 4.2(4) . . . . ?
C1 C2 C3 C4 -0.6(4) . . . . ?
C8 C2 C3 C4 179.8(2) . . . . ?
C1 C2 C3 C9 178.9(3) . . . . ?
C8 C2 C3 C9 -0.7(4) . . . . ?
C2 C3 C4 C5 -3.9(4) . . . . ?
C9 C3 C4 C5 176.6(3) . . . . ?
C2 C3 C4 C10 175.6(3) . . . . ?
C9 C3 C4 C10 -3.9(4) . . . . ?
C3 C4 C5 C6 4.8(4) . . . . ?
C10 C4 C5 C6 -174.6(3) . . . . ?
C3 C4 C5 C11 -174.7(2) . . . . ?
C10 C4 C5 C11 5.8(4) . . . . ?
C2 C1 C6 C5 -3.0(4) . . . . ?
C19 C1 C6 C5 176.4(2) . . . . ?
C2 C1 C6 C7 178.1(2) . . . . ?
C19 C1 C6 C7 -2.4(4) . . . . ?
C4 C5 C6 C1 -1.4(4) . . . . ?
C11 C5 C6 C1 178.1(2) . . . . ?
C4 C5 C6 C7 177.4(3) . . . . ?
C11 C5 C6 C7 -3.1(4) . . . . ?
C4 C5 C11 C12 -96.2(3) . . . . ?
C6 C5 C11 C12 84.3(3) . . . . ?
C5 C11 C12 C17 167.2(3) . . . . ?
C5 C11 C12 C13 -14.4(4) . . . . ?
C17 C12 C13 C14 -1.2(4) . . . . ?
C11 C12 C13 C14 -179.7(3) . . . . ?
C12 C13 C14 F1 -179.1(3) . . . . ?
C12 C13 C14 C15 -1.5(5) . . . . ?
F1 C14 C15 O1 1.8(4) . . . . ?
C13 C14 C15 O1 -175.8(3) . . . . ?
F1 C14 C15 C16 -179.1(3) . . . . ?
C13 C14 C15 C16 3.2(5) . . . . ?
O1 C15 C16 C17 176.7(3) . . . . ?
C14 C15 C16 C17 -2.3(5) . . . . ?
C13 C12 C17 C16 2.1(5) . . . . ?
C11 C12 C17 C16 -179.4(3) . . . . ?
C15 C16 C17 C12 -0.3(5) . . . . ?
C2 C1 C19 C20 -78.1(3) . . . . ?
C6 C1 C19 C20 102.4(3) . . . . ?
C1 C19 C20 C25 140.1(3) . . . . ?
C1 C19 C20 C21 -40.1(4) . . . . ?
C25 C20 C21 C22 -0.1(4) . . . . ?
C19 C20 C21 C22 180.0(3) . . . . ?
C20 C21 C22 F2 -179.6(2) . . . . ?
C20 C21 C22 C23 -0.6(4) . . . . ?
F2 C22 C23 O2 0.9(4) . . . . ?
C21 C22 C23 O2 -178.2(3) . . . . ?
F2 C22 C23 C24 179.6(2) . . . . ?
C21 C22 C23 C24 0.5(4) . . . . ?
O2 C23 C24 C25 178.8(3) . . . . ?
C22 C23 C24 C25 0.2(4) . . . . ?
C21 C20 C25 C24 0.9(4) . . . . ?
C19 C20 C25 C24 -179.3(3) . . . . ?
C23 C24 C25 C20 -0.9(4) . . . . ?
C32 C27 C28 C29 -3.9(4) . . . . ?
C37 C27 C28 C29 175.6(2) . . . . ?
C32 C27 C28 C34 175.8(2) . . . . ?
C37 C27 C28 C34 -4.7(4) . . . . ?
C27 C28 C29 C30 1.5(4) . . . . ?
C34 C28 C29 C30 -178.2(3) . . . . ?
C27 C28 C29 C35 -178.0(3) . . . . ?
C34 C28 C29 C35 2.3(4) . . . . ?
C28 C29 C30 C31 2.9(4) . . . . ?
C35 C29 C30 C31 -177.6(3) . . . . ?
C28 C29 C30 C36 -177.7(3) . . . . ?
C35 C29 C30 C36 1.8(4) . . . . ?
C29 C30 C31 C32 -5.0(4) . . . . ?
C36 C30 C31 C32 175.6(3) . . . . ?
C29 C30 C31 C45 174.3(2) . . . . ?
C36 C30 C31 C45 -5.1(4) . . . . ?
C28 C27 C32 C31 1.9(4) . . . . ?
C37 C27 C32 C31 -177.7(2) . . . . ?
C28 C27 C32 C33 -179.3(2) . . . . ?
C37 C27 C32 C33 1.2(4) . . . . ?
C30 C31 C32 C27 2.6(4) . . . . ?
C45 C31 C32 C27 -176.7(2) . . . . ?
C30 C31 C32 C33 -176.3(2) . . . . ?
C45 C31 C32 C33 4.5(4) . . . . ?
C32 C27 C37 C38 -100.7(3) . . . . ?
C28 C27 C37 C38 79.7(3) . . . . ?
C27 C37 C38 C43 -137.2(3) . . . . ?
C27 C37 C38 C39 42.8(4) . . . . ?
C43 C38 C39 C40 -1.1(4) . . . . ?
C37 C38 C39 C40 178.9(3) . . . . ?
C38 C39 C40 F3 -179.9(2) . . . . ?
C38 C39 C40 C41 0.8(4) . . . . ?
F3 C40 C41 O3 0.1(4) . . . . ?
C39 C40 C41 O3 179.3(3) . . . . ?
F3 C40 C41 C42 -179.2(2) . . . . ?
C39 C40 C41 C42 0.1(4) . . . . ?
O3 C41 C42 C43 -179.8(3) . . . . ?
C40 C41 C42 C43 -0.6(4) . . . . ?
C39 C38 C43 C42 0.6(4) . . . . ?
C37 C38 C43 C42 -179.4(3) . . . . ?
C41 C42 C43 C38 0.3(4) . . . . ?
C32 C31 C45 C46 -79.4(3) . . . . ?
C30 C31 C45 C46 101.4(3) . . . . ?
C31 C45 C46 C51 -171.7(3) . . . . ?
C31 C45 C46 C47 10.1(4) . . . . ?
C51 C46 C47 C48 0.7(5) . . . . ?
C45 C46 C47 C48 178.9(3) . . . . ?
C46 C47 C48 F4 -179.4(3) . . . . ?
C46 C47 C48 C49 0.9(5) . . . . ?
F4 C48 C49 O4 -1.8(4) . . . . ?
C47 C48 C49 O4 177.9(3) . . . . ?
F4 C48 C49 C50 178.6(3) . . . . ?
C47 C48 C49 C50 -1.7(5) . . . . ?
O4 C49 C50 C51 -178.6(3) . . . . ?
C48 C49 C50 C51 1.0(5) . . . . ?
C49 C50 C51 C46 0.5(5) . . . . ?
C47 C46 C51 C50 -1.3(5) . . . . ?
C45 C46 C51 C50 -179.6(3) . . . . ?
C53a C54a C55a C55a 155(2) . . . 3_676 ?
C53Ab C53Ab C54Ab C55Ab -179(12) 3_776 . . . ?
C14 C15 O1 C18 170.5(3) . . . . ?
C16 C15 O1 C18 -8.4(5) . . . . ?
C22 C23 O2 C26 -169.8(3) . . . . ?
C24 C23 O2 C26 11.6(4) . . . . ?
C42 C41 O3 C44 -9.9(4) . . . . ?
C40 C41 O3 C44 170.9(3) . . . . ?
C48 C49 O4 C52 -173.7(3) . . . . ?
C50 C49 O4 C52 5.9(5) . . . . ?
